data_4036551
loop_
_publ_author_name
'Gotfredsen, Henrik'
'Jevric, Martyn'
'Broman, S\/oren L'
'Petersen, Anne U.'
'Nielsen, Mogens Br\/ondsted'

_publ_section_title
;
 Aluminum Chloride Mediated Alkynylation of Boron Subphthalocyanine
 Chloride Using Trimethylsilyl-Capped Acetylenes.
;
_journal_issue 1
_journal_name_full 'The Journal of organic chemistry'
_journal_page_first 1
_journal_page_last 5
_journal_paper_doi 10.1021/acs.joc.5b02719
_journal_volume 81
_journal_year 2016
_chemical_formula_moiety 'C33 H19 B N6 O'
_chemical_formula_sum 'C33 H19 B N6 O'
_chemical_formula_weight 526.35
_chemical_melting_point 'above 230'
_space_group_crystal_system triclinic
_space_group_IT_number 2
_space_group_name_Hall '-P 1'
_space_group_name_H-M_alt 'P -1'
_symmetry_cell_setting triclinic
_symmetry_Int_Tables_number 2
_symmetry_space_group_name_H-M 'P -1'
_atom_sites_solution_hydrogens difmap
_atom_sites_solution_primary iterative
_audit_creation_date 2015-11-26
_audit_creation_method
;
Olex2 1.2
(compiled 2015.01.26 svn.r3151 for OlexSys, GUI svn.r4998)
;
_cell_angle_alpha 82.680(3)
_cell_angle_beta 70.815(3)
_cell_angle_gamma 83.638(3)
_cell_formula_units_Z 2
_cell_length_a 9.8803(7)
_cell_length_b 10.8574(7)
_cell_length_c 12.6802(9)
_cell_measurement_reflns_used 7889
_cell_measurement_temperature 122(2)
_cell_measurement_theta_max 31.70
_cell_measurement_theta_min 2.67
_cell_volume 1270.79(15)
_computing_cell_refinement 'SAINT v8.34A (Bruker, 2013)'
_computing_data_reduction 'SAINT v8.34A (Bruker, 2013)'
_computing_molecular_graphics 'Olex2 (Dolomanov et al., 2009)'
_computing_publication_material 'Olex2 (Dolomanov et al., 2009)'
_computing_structure_refinement 'XL (Sheldrick, 2008)'
_computing_structure_solution 'olex2.solve (Bourhis et al., 2015)'
_diffrn_ambient_temperature 122
_diffrn_measured_fraction_theta_full 0.999
_diffrn_measured_fraction_theta_max 0.999
_diffrn_measurement_device_type 'Bruker APEX-II CCD'
_diffrn_measurement_method '\f and \w scans'
_diffrn_radiation_probe x-ray
_diffrn_radiation_type MoK\a
_diffrn_radiation_wavelength 0.71073
_diffrn_reflns_av_R_equivalents 0.0662
_diffrn_reflns_av_unetI/netI 0.0507
_diffrn_reflns_Laue_measured_fraction_full 0.999
_diffrn_reflns_Laue_measured_fraction_max 0.999
_diffrn_reflns_limit_h_max 12
_diffrn_reflns_limit_h_min -12
_diffrn_reflns_limit_k_max 13
_diffrn_reflns_limit_k_min -12
_diffrn_reflns_limit_l_max 16
_diffrn_reflns_limit_l_min -16
_diffrn_reflns_number 23899
_diffrn_reflns_point_group_measured_fraction_full 0.999
_diffrn_reflns_point_group_measured_fraction_max 0.999
_diffrn_reflns_theta_full 26.000
_diffrn_reflns_theta_max 27.101
_diffrn_reflns_theta_min 2.188
_diffrn_source 'sealed X-ray tube'
_diffrn_standards_number 0
_exptl_absorpt_coefficient_mu 0.086
_exptl_absorpt_correction_T_max 0.7411
_exptl_absorpt_correction_T_min 0.7229
_exptl_absorpt_correction_type multi-scan
_exptl_absorpt_process_details
;
SADABS-2014/3 (Bruker,2014) was used for absorption correction.
wR2(int) was 0.1516 before and 0.0676 after correction.
The Ratio of minimum to maximum transmission is 0.9754.
The \l/2 correction factor is Not present.
;
_exptl_crystal_colour brown
_exptl_crystal_density_diffrn 1.381
_exptl_crystal_description Rod
_exptl_crystal_F_000 548
_exptl_crystal_recrystallization_method 'crystals grown from chloroform/heptane'
_exptl_crystal_size_max 0.428
_exptl_crystal_size_mid 0.145
_exptl_crystal_size_min 0.095
_refine_diff_density_max 0.237
_refine_diff_density_min -0.285
_refine_diff_density_rms 0.054
_refine_ls_extinction_method none
_refine_ls_goodness_of_fit_ref 1.041
_refine_ls_hydrogen_treatment refall
_refine_ls_matrix_type full
_refine_ls_number_parameters 446
_refine_ls_number_reflns 5593
_refine_ls_number_restraints 0
_refine_ls_restrained_S_all 1.041
_refine_ls_R_factor_all 0.0631
_refine_ls_R_factor_gt 0.0437
_refine_ls_shift/su_max 0.000
_refine_ls_shift/su_mean 0.000
_refine_ls_structure_factor_coef Fsqd
_refine_ls_weighting_details 'w=1/[\s^2^(Fo^2^)+(0.0457P)^2^+0.3925P] where P=(Fo^2^+2Fc^2^)/3'
_refine_ls_weighting_scheme calc
_refine_ls_wR_factor_gt 0.0971
_refine_ls_wR_factor_ref 0.1060
_reflns_Friedel_coverage 0.000
_reflns_number_gt 4318
_reflns_number_total 5593
_reflns_threshold_expression 'I > 2\s(I)'
_cod_data_source_file jo5b02719_si_002.cif
_cod_data_source_block mo_d8v1394_0m-1
_cod_database_code 4036551
_shelxl_version_number 2014/6
_shelx_space_group_comment
;
The symmetry employed for this shelxl refinement is uniquely defined
by the following loop, which should always be used as a source of
symmetry information in preference to the above space-group names.
They are only intended as comments.
;
_shelx_estimated_absorpt_t_max 0.992
_shelx_estimated_absorpt_t_min 0.964
_olex2_refinement_description
;
;
_olex2_submission_special_instructions 'No special instructions were received'

loop_
_space_group_symop_operation_xyz
'x, y, z'
'-x, -y, -z'

loop_
_atom_site_label
_atom_site_type_symbol
_atom_site_fract_x
_atom_site_fract_y
_atom_site_fract_z
_atom_site_U_iso_or_equiv
_atom_site_adp_type
_atom_site_occupancy
_atom_site_site_symmetry_order
_atom_site_calc_flag
N1 N 0.12857(13) 0.81374(11) 0.35593(10) 0.0143(3) Uani 1 1 d
N2 N 0.35471(13) 0.85659(11) 0.22653(10) 0.0139(3) Uani 1 1 d
N3 N 0.11433(13) 0.70596(11) 0.53370(10) 0.0163(3) Uani 1 1 d
O4 O 0.02215(13) 0.22558(12) -0.02017(11) 0.0349(3) Uani 1 1 d
N5 N 0.33651(13) 0.71049(11) 0.38450(10) 0.0140(3) Uani 1 1 d
N6 N 0.56148(13) 0.79259(11) 0.28252(10) 0.0161(3) Uani 1 1 d
N7 N 0.14781(13) 0.99163(11) 0.22406(10) 0.0152(3) Uani 1 1 d
C8 C 0.49492(15) 0.86612(13) 0.21758(12) 0.0145(3) Uani 1 1 d
C41 C 0.29117(16) 0.96417(13) 0.18965(12) 0.0143(3) Uani 1 1 d
C10 C 0.06991(16) 0.91882(13) 0.31150(12) 0.0147(3) Uani 1 1 d
C11 C 0.40694(16) 1.04499(14) 0.13423(12) 0.0153(3) Uani 1 1 d
C12 C 0.05378(16) 0.77936(13) 0.46495(12) 0.0150(3) Uani 1 1 d
C13 C 0.17777(16) 0.47841(13) 0.12355(12) 0.0158(3) Uani 1 1 d
C14 C 0.62307(18) 0.65119(14) 0.50768(14) 0.0199(3) Uani 1 1 d
C15 C 0.22359(16) 0.56724(14) 0.17726(12) 0.0160(3) Uani 1 1 d
C16 C -0.07281(16) 0.94135(14) 0.39161(12) 0.0152(3) Uani 1 1 d
C17 C 0.07752(17) 0.31091(15) 0.02115(14) 0.0216(3) Uani 1 1 d
C18 C 0.25799(16) 0.68031(13) 0.49356(12) 0.0157(3) Uani 1 1 d
C19 C 0.34815(19) 0.60281(15) 0.66388(14) 0.0215(3) Uani 1 1 d
C20 C 0.17478(18) 0.39530(15) -0.04454(14) 0.0217(3) Uani 1 1 d
C21 C 0.36271(17) 0.64568(13) 0.55238(13) 0.0168(3) Uani 1 1 d
C22 C 0.08089(17) 0.39181(15) 0.18831(14) 0.0198(3) Uani 1 1 d
C23 C 0.60696(19) 0.60474(15) 0.61767(14) 0.0230(4) Uani 1 1 d
C24 C 0.25363(16) 0.64380(14) 0.22519(12) 0.0160(3) Uani 1 1 d
C25 C 0.22364(18) 0.47821(14) 0.00701(13) 0.0197(3) Uani 1 1 d
C26 C 0.47808(16) 0.72141(13) 0.36929(12) 0.0154(3) Uani 1 1 d
C27 C 0.53432(16) 0.98378(14) 0.15111(12) 0.0166(3) Uani 1 1 d
C28 C 0.50033(16) 0.67054(13) 0.47470(13) 0.0163(3) Uani 1 1 d
C29 C -0.18724(17) 1.02736(14) 0.38790(14) 0.0186(3) Uani 1 1 d
C30 C -0.20458(17) 0.85884(15) 0.58246(13) 0.0185(3) Uani 1 1 d
C31 C 0.40635(17) 1.16599(14) 0.08222(13) 0.0184(3) Uani 1 1 d
C32 C 0.53480(18) 1.22343(15) 0.04449(14) 0.0221(3) Uani 1 1 d
C33 C 0.66098(18) 1.16282(16) 0.05989(14) 0.0234(4) Uani 1 1 d
C34 C -0.08209(16) 0.85582(13) 0.48839(12) 0.0156(3) Uani 1 1 d
C35 C -0.31950(17) 0.94187(15) 0.57559(14) 0.0205(3) Uani 1 1 d
C36 C 0.03173(18) 0.30929(16) 0.13754(15) 0.0243(4) Uani 1 1 d
C37 C -0.31176(17) 1.02417(15) 0.48024(14) 0.0204(3) Uani 1 1 d
C38 C 0.66185(17) 1.04395(15) 0.11447(13) 0.0204(3) Uani 1 1 d
C39 C 0.47186(19) 0.58094(15) 0.69450(14) 0.0238(4) Uani 1 1 d
C40 C 0.0641(2) 0.2247(2) -0.13907(18) 0.0376(5) Uani 1 1 d
B41 B 0.26979(18) 0.75024(15) 0.29357(14) 0.0144(3) Uani 1 1 d
H40A H 0.028(2) 0.307(2) -0.1735(18) 0.045(6) Uiso 1 1 d
H14 H 0.719(2) 0.6717(16) 0.4530(15) 0.023(5) Uiso 1 1 d
H32 H 0.5381(19) 1.3066(18) 0.0052(15) 0.027(5) Uiso 1 1 d
H38 H 0.751(2) 1.0014(17) 0.1283(15) 0.025(5) Uiso 1 1 d
H29 H -0.1806(18) 1.0869(16) 0.3186(15) 0.020(4) Uiso 1 1 d
H33 H 0.750(2) 1.2066(17) 0.0307(15) 0.026(5) Uiso 1 1 d
H22 H 0.0490(19) 0.3910(16) 0.2700(16) 0.024(5) Uiso 1 1 d
H20 H 0.209(2) 0.3976(17) -0.1260(17) 0.027(5) Uiso 1 1 d
H31 H 0.317(2) 1.2070(17) 0.0724(15) 0.026(5) Uiso 1 1 d
H23 H 0.691(2) 0.5845(18) 0.6417(16) 0.033(5) Uiso 1 1 d
H25 H 0.291(2) 0.5391(18) -0.0388(16) 0.027(5) Uiso 1 1 d
H37 H -0.397(2) 1.0826(17) 0.4765(15) 0.025(5) Uiso 1 1 d
H19 H 0.251(2) 0.5860(17) 0.7191(16) 0.028(5) Uiso 1 1 d
H30 H -0.2112(19) 0.8011(17) 0.6504(16) 0.027(5) Uiso 1 1 d
H40B H 0.173(2) 0.2094(18) -0.1732(16) 0.033(5) Uiso 1 1 d
H40C H 0.014(2) 0.155(2) -0.1465(19) 0.054(7) Uiso 1 1 d
H39 H 0.466(2) 0.5504(18) 0.7701(17) 0.032(5) Uiso 1 1 d
H36 H -0.033(2) 0.2463(19) 0.1828(17) 0.036(5) Uiso 1 1 d
H35 H -0.410(2) 0.9389(17) 0.6388(16) 0.028(5) Uiso 1 1 d

loop_
_atom_site_aniso_label
_atom_site_aniso_U_11
_atom_site_aniso_U_22
_atom_site_aniso_U_33
_atom_site_aniso_U_23
_atom_site_aniso_U_13
_atom_site_aniso_U_12
N1 0.0146(6) 0.0145(6) 0.0139(6) -0.0006(5) -0.0046(5) -0.0026(5)
N2 0.0135(6) 0.0162(6) 0.0111(6) -0.0014(5) -0.0029(5) -0.0010(5)
N3 0.0178(7) 0.0150(6) 0.0153(6) 0.0003(5) -0.0042(5) -0.0029(5)
O4 0.0269(7) 0.0393(7) 0.0449(8) -0.0216(6) -0.0117(6) -0.0081(6)
N5 0.0151(6) 0.0126(6) 0.0139(6) -0.0004(5) -0.0045(5) -0.0010(5)
N6 0.0155(6) 0.0163(6) 0.0151(6) -0.0024(5) -0.0034(5) 0.0011(5)
N7 0.0152(6) 0.0178(6) 0.0132(6) -0.0015(5) -0.0048(5) -0.0022(5)
C8 0.0122(7) 0.0172(7) 0.0121(7) -0.0035(6) -0.0008(6) 0.0005(6)
C41 0.0175(8) 0.0161(7) 0.0100(7) -0.0009(5) -0.0056(6) -0.0016(6)
C10 0.0158(7) 0.0156(7) 0.0149(7) -0.0031(6) -0.0070(6) -0.0014(6)
C11 0.0150(7) 0.0192(7) 0.0104(7) -0.0015(6) -0.0025(6) -0.0013(6)
C12 0.0160(7) 0.0144(7) 0.0137(7) -0.0019(6) -0.0025(6) -0.0047(6)
C13 0.0163(7) 0.0140(7) 0.0176(7) -0.0022(6) -0.0065(6) 0.0013(6)
C14 0.0233(9) 0.0143(7) 0.0251(8) -0.0025(6) -0.0123(7) 0.0000(6)
C15 0.0158(7) 0.0165(7) 0.0135(7) 0.0008(6) -0.0035(6) 0.0010(6)
C16 0.0134(7) 0.0161(7) 0.0170(7) -0.0044(6) -0.0043(6) -0.0037(6)
C17 0.0160(8) 0.0217(8) 0.0305(9) -0.0102(7) -0.0102(7) 0.0013(6)
C18 0.0215(8) 0.0115(7) 0.0136(7) 0.0003(6) -0.0051(6) -0.0029(6)
C19 0.0287(9) 0.0183(8) 0.0178(8) 0.0008(6) -0.0089(7) -0.0010(7)
C20 0.0274(9) 0.0226(8) 0.0169(8) -0.0041(6) -0.0097(7) 0.0014(7)
C21 0.0218(8) 0.0115(7) 0.0173(7) -0.0011(6) -0.0071(6) 0.0001(6)
C22 0.0203(8) 0.0206(8) 0.0160(8) -0.0013(6) -0.0030(6) -0.0005(6)
C23 0.0314(9) 0.0177(8) 0.0264(9) -0.0013(7) -0.0186(8) -0.0006(7)
C24 0.0156(7) 0.0179(7) 0.0136(7) 0.0001(6) -0.0044(6) 0.0002(6)
C25 0.0238(8) 0.0177(8) 0.0169(8) -0.0001(6) -0.0052(7) -0.0039(7)
C26 0.0160(7) 0.0125(7) 0.0179(8) -0.0035(6) -0.0058(6) 0.0010(6)
C27 0.0160(8) 0.0193(8) 0.0126(7) -0.0028(6) -0.0018(6) -0.0003(6)
C28 0.0214(8) 0.0107(7) 0.0177(8) -0.0019(6) -0.0077(6) 0.0009(6)
C29 0.0168(8) 0.0166(7) 0.0237(8) -0.0036(6) -0.0073(6) -0.0020(6)
C30 0.0180(8) 0.0202(8) 0.0173(8) -0.0046(6) -0.0030(6) -0.0058(6)
C31 0.0188(8) 0.0201(8) 0.0139(7) 0.0006(6) -0.0028(6) -0.0014(6)
C32 0.0246(9) 0.0188(8) 0.0190(8) 0.0019(6) -0.0024(7) -0.0039(6)
C33 0.0182(8) 0.0264(9) 0.0225(8) 0.0009(7) -0.0017(7) -0.0073(7)
C34 0.0167(8) 0.0152(7) 0.0166(7) -0.0033(6) -0.0058(6) -0.0045(6)
C35 0.0155(8) 0.0238(8) 0.0212(8) -0.0107(6) -0.0002(7) -0.0046(6)
C36 0.0198(8) 0.0213(8) 0.0292(9) -0.0030(7) -0.0022(7) -0.0072(7)
C37 0.0152(8) 0.0192(8) 0.0277(9) -0.0084(6) -0.0059(7) -0.0008(6)
C38 0.0154(8) 0.0243(8) 0.0192(8) -0.0013(6) -0.0027(6) -0.0020(6)
C39 0.0361(10) 0.0202(8) 0.0184(8) 0.0003(7) -0.0143(7) -0.0008(7)
C40 0.0287(11) 0.0480(13) 0.0473(12) -0.0321(10) -0.0204(10) 0.0081(9)
B41 0.0138(8) 0.0154(8) 0.0131(8) -0.0006(6) -0.0038(7) -0.0003(6)

loop_
_atom_type_symbol
_atom_type_description
_atom_type_scat_dispersion_real
_atom_type_scat_dispersion_imag
_atom_type_scat_source
C C 0.0033 0.0016 'International Tables Vol C Tables 4.2.6.8 and 6.1.1.4'
H H 0.0000 0.0000 'International Tables Vol C Tables 4.2.6.8 and 6.1.1.4'
N N 0.0061 0.0033 'International Tables Vol C Tables 4.2.6.8 and 6.1.1.4'
O O 0.0106 0.0060 'International Tables Vol C Tables 4.2.6.8 and 6.1.1.4'
B B 0.0013 0.0007 'International Tables Vol C Tables 4.2.6.8 and 6.1.1.4'

loop_
_geom_angle_atom_site_label_1
_geom_angle_atom_site_label_2
_geom_angle_atom_site_label_3
_geom_angle
C10 N1 B41 122.63(12)
C12 N1 C10 113.64(12)
C12 N1 B41 123.47(12)
C8 N2 C41 113.21(12)
C8 N2 B41 123.03(12)
C41 N2 B41 122.36(12)
C12 N3 C18 116.47(13)
C17 O4 C40 117.86(15)
C18 N5 C26 113.38(12)
C18 N5 B41 123.11(12)
C26 N5 B41 122.65(12)
C26 N6 C8 116.80(13)
C10 N7 C41 116.56(12)
N2 C8 C27 105.77(12)
N6 C8 N2 122.57(13)
N6 C8 C27 129.83(13)
N2 C41 C11 105.63(13)
N7 C41 N2 123.01(13)
N7 C41 C11 129.72(13)
N1 C10 C16 105.40(12)
N7 C10 N1 122.34(13)
N7 C10 C16 131.00(14)
C27 C11 C41 107.37(12)
C31 C11 C41 131.39(14)
C31 C11 C27 120.93(13)
N1 C12 C34 105.47(12)
N3 C12 N1 122.28(13)
N3 C12 C34 131.23(13)
C22 C13 C15 119.90(14)
C25 C13 C15 121.73(13)
C25 C13 C22 118.34(14)
C23 C14 C28 117.85(16)
C23 C14 H14 121.9(10)
C28 C14 H14 120.2(10)
C24 C15 C13 176.16(16)
C29 C16 C10 132.11(14)
C29 C16 C34 120.81(14)
C34 C16 C10 107.07(13)
O4 C17 C20 124.43(15)
O4 C17 C36 115.69(15)
C20 C17 C36 119.87(14)
N3 C18 N5 122.69(13)
N3 C18 C21 130.45(14)
N5 C18 C21 105.48(13)
C21 C19 H19 120.7(11)
C39 C19 C21 117.95(16)
C39 C19 H19 121.4(11)
C17 C20 H20 121.1(11)
C25 C20 C17 119.32(15)
C25 C20 H20 119.6(11)
C19 C21 C18 132.27(15)
C19 C21 C28 120.31(14)
C28 C21 C18 107.31(13)
C13 C22 H22 118.8(10)
C36 C22 C13 120.46(15)
C36 C22 H22 120.8(10)
C14 C23 C39 121.42(15)
C14 C23 H23 119.8(12)
C39 C23 H23 118.8(12)
C15 C24 B41 171.95(16)
C13 C25 H25 118.8(11)
C20 C25 C13 121.46(15)
C20 C25 H25 119.8(11)
N5 C26 C28 105.66(13)
N6 C26 N5 122.71(13)
N6 C26 C28 129.85(13)
C11 C27 C8 106.99(12)
C38 C27 C8 132.39(14)
C38 C27 C11 120.33(14)
C14 C28 C21 120.93(14)
C14 C28 C26 132.08(15)
C21 C28 C26 106.90(13)
C16 C29 H29 120.4(10)
C37 C29 C16 117.78(15)
C37 C29 H29 121.7(10)
C34 C30 H30 121.1(11)
C35 C30 C34 117.76(15)
C35 C30 H30 121.1(11)
C11 C31 H31 119.7(11)
C32 C31 C11 117.90(15)
C32 C31 H31 122.3(11)
C31 C32 C33 121.31(15)
C31 C32 H32 119.5(11)
C33 C32 H32 119.2(11)
C32 C33 H33 118.6(11)
C38 C33 C32 121.30(15)
C38 C33 H33 120.1(11)
C16 C34 C12 107.01(13)
C30 C34 C12 132.44(14)
C30 C34 C16 120.53(14)
C30 C35 C37 121.77(15)
C30 C35 H35 118.2(11)
C37 C35 H35 120.0(11)
C17 C36 H36 118.9(12)
C22 C36 C17 120.53(15)
C22 C36 H36 120.5(12)
C29 C37 C35 121.20(15)
C29 C37 H37 118.3(10)
C35 C37 H37 120.5(10)
C27 C38 H38 120.2(10)
C33 C38 C27 118.20(15)
C33 C38 H38 121.6(10)
C19 C39 C23 121.48(15)
C19 C39 H39 119.9(12)
C23 C39 H39 118.6(12)
O4 C40 H40A 109.5(13)
O4 C40 H40B 111.5(11)
O4 C40 H40C 101.9(14)
H40A C40 H40B 110.8(16)
H40A C40 H40C 111.4(18)
H40B C40 H40C 111.5(18)
N1 B41 N2 103.14(12)
N1 B41 N5 102.51(12)
N1 B41 C24 113.08(12)
N2 B41 N5 103.60(12)
N2 B41 C24 116.40(12)
N5 B41 C24 116.30(12)

loop_
_geom_bond_atom_site_label_1
_geom_bond_atom_site_label_2
_geom_bond_distance
N1 C10 1.3635(19)
N1 C12 1.3619(19)
N1 B41 1.499(2)
N2 C8 1.3667(18)
N2 C41 1.3669(18)
N2 B41 1.502(2)
N3 C12 1.3465(19)
N3 C18 1.351(2)
O4 C17 1.3625(19)
O4 C40 1.427(2)
N5 C18 1.3630(19)
N5 C26 1.3644(19)
N5 B41 1.5032(19)
N6 C8 1.3491(19)
N6 C26 1.3474(19)
N7 C41 1.3486(19)
N7 C10 1.3407(19)
C8 C27 1.454(2)
C41 C11 1.452(2)
C10 C16 1.458(2)
C11 C27 1.424(2)
C11 C31 1.393(2)
C12 C34 1.461(2)
C13 C15 1.437(2)
C13 C22 1.400(2)
C13 C25 1.396(2)
C14 C23 1.385(2)
C14 C28 1.394(2)
C14 H14 1.001(18)
C15 C24 1.204(2)
C16 C29 1.394(2)
C16 C34 1.425(2)
C17 C20 1.390(2)
C17 C36 1.393(2)
C18 C21 1.455(2)
C19 C21 1.396(2)
C19 C39 1.387(2)
C19 H19 1.001(19)
C20 C25 1.387(2)
C20 H20 0.97(2)
C21 C28 1.423(2)
C22 C36 1.379(2)
C22 H22 0.977(18)
C23 C39 1.398(3)
C23 H23 0.97(2)
C24 B41 1.581(2)
C25 H25 0.979(19)
C26 C28 1.455(2)
C27 C38 1.397(2)
C29 C37 1.392(2)
C29 H29 1.011(17)
C30 C34 1.393(2)
C30 C35 1.388(2)
C30 H30 0.987(19)
C31 C32 1.389(2)
C31 H31 0.979(19)
C32 C33 1.404(2)
C32 H32 0.972(19)
C33 C38 1.385(2)
C33 H33 0.987(19)
C35 C37 1.395(2)
C35 H35 0.983(19)
C36 H36 0.98(2)
C37 H37 1.006(18)
C38 H38 1.007(18)
C39 H39 0.96(2)
C40 H40A 1.02(2)
C40 H40B 1.02(2)
C40 H40C 0.98(2)

loop_
_geom_torsion_atom_site_label_1
_geom_torsion_atom_site_label_2
_geom_torsion_atom_site_label_3
_geom_torsion_atom_site_label_4
_geom_torsion
N1 C10 C16 C29 -173.41(15)
N1 C10 C16 C34 8.17(15)
N1 C12 C34 C16 -5.48(15)
N1 C12 C34 C30 176.19(15)
N2 C8 C27 C11 6.26(15)
N2 C8 C27 C38 179.91(16)
N2 C41 C11 C27 -5.61(15)
N2 C41 C11 C31 -179.05(15)
N3 C12 C34 C16 162.84(15)
N3 C12 C34 C30 -15.5(3)
N3 C18 C21 C19 15.7(3)
N3 C18 C21 C28 -160.43(15)
O4 C17 C20 C25 179.86(15)
O4 C17 C36 C22 -179.91(15)
N5 C18 C21 C19 -177.74(16)
N5 C18 C21 C28 6.10(16)
N5 C26 C28 C14 176.46(15)
N5 C26 C28 C21 -7.03(16)
N6 C8 C27 C11 -158.29(15)
N6 C8 C27 C38 15.3(3)
N6 C26 C28 C14 -18.8(3)
N6 C26 C28 C21 157.73(15)
N7 C41 C11 C27 159.86(14)
N7 C41 C11 C31 -13.6(3)
N7 C10 C16 C29 19.5(3)
N7 C10 C16 C34 -158.89(15)
C8 N2 C41 N7 -156.48(13)
C8 N2 C41 C11 10.21(16)
C8 N2 B41 N1 135.59(13)
C8 N2 B41 N5 29.01(18)
C8 N2 B41 C24 -99.98(16)
C8 N6 C26 N5 8.1(2)
C8 N6 C26 C28 -154.43(15)
C8 C27 C38 C33 -174.17(16)
C41 N2 C8 N6 155.48(13)
C41 N2 C8 C27 -10.47(16)
C41 N2 B41 N1 -29.98(17)
C41 N2 B41 N5 -136.56(13)
C41 N2 B41 C24 94.45(16)
C41 N7 C10 N1 -7.4(2)
C41 N7 C10 C16 157.79(14)
C41 C11 C27 C8 -0.40(16)
C41 C11 C27 C38 -174.96(14)
C41 C11 C31 C32 174.56(15)
C10 N1 C12 N3 -158.16(13)
C10 N1 C12 C34 11.47(16)
C10 N1 B41 N2 33.96(17)
C10 N1 B41 N5 141.37(13)
C10 N1 B41 C24 -92.61(16)
C10 N7 C41 N2 11.3(2)
C10 N7 C41 C11 -152.00(14)
C10 C16 C29 C37 179.85(14)
C10 C16 C34 C12 -1.65(15)
C10 C16 C34 C30 176.91(13)
C11 C27 C38 C33 -1.2(2)
C11 C31 C32 C33 -1.2(2)
C12 N1 C10 N7 155.97(13)
C12 N1 C10 C16 -12.50(16)
C12 N1 B41 N2 -139.72(13)
C12 N1 B41 N5 -32.31(17)
C12 N1 B41 C24 93.71(16)
C12 N3 C18 N5 -9.4(2)
C12 N3 C18 C21 155.16(15)
C13 C22 C36 C17 -0.1(3)
C14 C23 C39 C19 0.0(3)
C15 C13 C22 C36 177.45(15)
C15 C13 C25 C20 -177.52(15)
C16 C29 C37 C35 3.1(2)
C17 C20 C25 C13 0.3(2)
C18 N3 C12 N1 8.0(2)
C18 N3 C12 C34 -158.68(15)
C18 N5 C26 N6 -154.45(14)
C18 N5 C26 C28 11.67(16)
C18 N5 B41 N1 30.76(17)
C18 N5 B41 N2 137.81(13)
C18 N5 B41 C24 -93.14(17)
C18 C21 C28 C14 177.55(13)
C18 C21 C28 C26 0.57(16)
C19 C21 C28 C14 0.8(2)
C19 C21 C28 C26 -176.13(13)
C20 C17 C36 C22 0.7(2)
C21 C19 C39 C23 2.1(2)
C22 C13 C25 C20 0.4(2)
C23 C14 C28 C21 1.3(2)
C23 C14 C28 C26 177.37(15)
C25 C13 C22 C36 -0.5(2)
C26 N5 C18 N3 156.55(13)
C26 N5 C18 C21 -11.29(16)
C26 N5 B41 N1 -137.93(13)
C26 N5 B41 N2 -30.87(18)
C26 N5 B41 C24 98.18(16)
C26 N6 C8 N2 -10.0(2)
C26 N6 C8 C27 152.27(15)
C27 C11 C31 C32 1.9(2)
C28 C14 C23 C39 -1.7(2)
C29 C16 C34 C12 179.71(13)
C29 C16 C34 C30 -1.7(2)
C30 C35 C37 C29 -0.7(2)
C31 C11 C27 C8 173.86(13)
C31 C11 C27 C38 -0.7(2)
C31 C32 C33 C38 -0.8(3)
C32 C33 C38 C27 1.9(2)
C34 C16 C29 C37 -1.9(2)
C34 C30 C35 C37 -3.0(2)
C35 C30 C34 C12 -177.75(14)
C35 C30 C34 C16 4.1(2)
C36 C17 C20 C25 -0.8(2)
C39 C19 C21 C18 -178.24(15)
C39 C19 C21 C28 -2.5(2)
C40 O4 C17 C20 -1.6(2)
C40 O4 C17 C36 179.11(15)
B41 N1 C10 N7 -18.3(2)
B41 N1 C10 C16 173.26(12)
B41 N1 C12 N3 16.0(2)
B41 N1 C12 C34 -174.34(12)
B41 N2 C8 N6 -11.3(2)
B41 N2 C8 C27 -177.23(13)
B41 N2 C41 N7 10.4(2)
B41 N2 C41 C11 177.07(12)
B41 N5 C18 N3 -13.1(2)
B41 N5 C18 C21 179.08(12)
B41 N5 C26 N6 15.2(2)
B41 N5 C26 C28 -178.64(12)
